data_7126673
loop_
_publ_author_name
'Bao, Wen'
'Gao, Zhu-Peng'
'Jin, Da-Ping'
'Xue, Cao-Gen'
'Liang, Huan'
'Lei, Ling-Sheng'
'Xu, Xue-Tao'
'Zhang, Kun'
'Wang, Shao-Hua'

_publ_section_title
;
 Direct synthesis of 2-substituted benzonitriles via alkylcyanation of
 arynes with N,N-disubstituted aminomalononitriles.
;
_journal_issue 55
_journal_name_full 'Chemical communications (Cambridge, England)'
_journal_page_first 7641
_journal_page_last 7644
_journal_paper_doi 10.1039/d0cc01591a
_journal_volume 56
_journal_year 2020
_chemical_formula_moiety 'C17 H13 N3'
_chemical_formula_sum 'C17 H13 N3'
_chemical_formula_weight 259.30
_space_group_crystal_system monoclinic
_space_group_IT_number 14
_space_group_name_Hall '-P 2yn'
_space_group_name_H-M_alt 'P 1 21/n 1'
_atom_sites_solution_hydrogens geom
_atom_sites_solution_primary direct
_audit_creation_date 2018-10-31
_audit_creation_method
;
Olex2 1.2
(compiled 2018.05.29 svn.r3508 for OlexSys, GUI svn.r5506)
;
_audit_update_record
;
2018-10-31 deposited with the CCDC.	2020-05-25 downloaded from the CCDC.
;
_cell_angle_alpha 90
_cell_angle_beta 100.191(5)
_cell_angle_gamma 90
_cell_formula_units_Z 4
_cell_length_a 8.4918(5)
_cell_length_b 10.0409(5)
_cell_length_c 16.7446(7)
_cell_measurement_reflns_used 1363
_cell_measurement_temperature 295.72(11)
_cell_measurement_theta_max 25.9170
_cell_measurement_theta_min 4.2270
_cell_volume 1405.21(13)
_computing_cell_refinement
;
CrysAlisPro, Agilent Technologies,
Version 1.171.36.28 (release 01-02-2013 CrysAlis171 .NET)
(compiled Feb  1 2013,16:14:44)
;
_computing_data_collection
;
CrysAlisPro, Agilent Technologies,
Version 1.171.36.28 (release 01-02-2013 CrysAlis171 .NET)
(compiled Feb  1 2013,16:14:44)
;
_computing_data_reduction
;
CrysAlisPro, Agilent Technologies,
Version 1.171.36.28 (release 01-02-2013 CrysAlis171 .NET)
(compiled Feb  1 2013,16:14:44)
;
_computing_molecular_graphics 'Olex2 (Dolomanov et al., 2009)'
_computing_publication_material 'Olex2 (Dolomanov et al., 2009)'
_computing_structure_refinement 'ShelXL (Sheldrick, 2015)'
_computing_structure_solution 'ShelXS (Sheldrick, 2008)'
_diffrn_ambient_temperature 295.72(11)
_diffrn_detector_area_resol_mean 16.0733
_diffrn_measured_fraction_theta_full 0.997
_diffrn_measured_fraction_theta_max 0.997
_diffrn_measurement_details
;
#__ type_ start__ end____ width___ exp.time_
  1 omega  -19.00   57.00   1.0000    5.0000
omega____ theta____ kappa____ phi______ frames
    -       22.7867  -99.0000   60.0000 76

#__ type_ start__ end____ width___ exp.time_
  2 omega  -35.00   32.00   1.0000    5.0000
omega____ theta____ kappa____ phi______ frames
    -       22.7867  -57.0000  120.0000 67

#__ type_ start__ end____ width___ exp.time_
  3 omega   -9.00   96.00   1.0000    5.0000
omega____ theta____ kappa____ phi______ frames
    -       22.7867   38.0000   30.0000 105
;
_diffrn_measurement_device_type 'SuperNova, Dual, Cu at zero, Eos'
_diffrn_measurement_method '\w scans'
_diffrn_orient_matrix_UB_11 -0.0362642000
_diffrn_orient_matrix_UB_12 -0.0190443000
_diffrn_orient_matrix_UB_13 0.0333143000
_diffrn_orient_matrix_UB_21 -0.0718154000
_diffrn_orient_matrix_UB_22 0.0320723000
_diffrn_orient_matrix_UB_23 -0.0182413000
_diffrn_orient_matrix_UB_31 -0.0269575000
_diffrn_orient_matrix_UB_32 -0.0599557000
_diffrn_orient_matrix_UB_33 -0.0203131000
_diffrn_radiation_monochromator mirror
_diffrn_radiation_type MoK\a
_diffrn_radiation_wavelength 0.71073
_diffrn_reflns_av_R_equivalents 0.0273
_diffrn_reflns_av_unetI/netI 0.0431
_diffrn_reflns_Laue_measured_fraction_full 0.997
_diffrn_reflns_Laue_measured_fraction_max 0.997
_diffrn_reflns_limit_h_max 10
_diffrn_reflns_limit_h_min -10
_diffrn_reflns_limit_k_max 12
_diffrn_reflns_limit_k_min -11
_diffrn_reflns_limit_l_max 15
_diffrn_reflns_limit_l_min -20
_diffrn_reflns_number 5744
_diffrn_reflns_point_group_measured_fraction_full 0.997
_diffrn_reflns_point_group_measured_fraction_max 0.997
_diffrn_reflns_theta_full 25.242
_diffrn_reflns_theta_max 26.020
_diffrn_reflns_theta_min 3.557
_diffrn_source 'SuperNova (Mo) X-ray Source'
_exptl_absorpt_coefficient_mu 0.075
_exptl_absorpt_correction_T_max 1.00000
_exptl_absorpt_correction_T_min 0.76667
_exptl_absorpt_correction_type multi-scan
_exptl_absorpt_process_details
;
CrysAlisPro, Agilent Technologies,
Version 1.171.36.28 (release 01-02-2013 CrysAlis171 .NET)
(compiled Feb  1 2013,16:14:44)
Empirical absorption correction using spherical harmonics,
 implemented in SCALE3 ABSPACK scaling algorithm.
;
_exptl_crystal_colour 'clear light colourless'
_exptl_crystal_colour_lustre clear
_exptl_crystal_colour_modifier light
_exptl_crystal_colour_primary colourless
_exptl_crystal_density_diffrn 1.226
_exptl_crystal_description block
_exptl_crystal_F_000 544
_exptl_crystal_size_max 0.17
_exptl_crystal_size_mid 0.15
_exptl_crystal_size_min 0.12
_refine_diff_density_max 0.173
_refine_diff_density_min -0.215
_refine_diff_density_rms 0.048
_refine_ls_extinction_method none
_refine_ls_goodness_of_fit_ref 1.085
_refine_ls_hydrogen_treatment constr
_refine_ls_matrix_type full
_refine_ls_number_parameters 181
_refine_ls_number_reflns 2772
_refine_ls_number_restraints 0
_refine_ls_restrained_S_all 1.085
_refine_ls_R_factor_all 0.0839
_refine_ls_R_factor_gt 0.0543
_refine_ls_shift/su_max 0.000
_refine_ls_shift/su_mean 0.000
_refine_ls_structure_factor_coef Fsqd
_refine_ls_weighting_details 'w=1/[\s^2^(Fo^2^)+(0.0453P)^2^+0.2592P] where P=(Fo^2^+2Fc^2^)/3'
_refine_ls_weighting_scheme calc
_refine_ls_wR_factor_gt 0.1212
_refine_ls_wR_factor_ref 0.1426
_reflns_Friedel_coverage 0.000
_reflns_number_gt 1855
_reflns_number_total 2772
_reflns_threshold_expression 'I > 2\s(I)'
_cod_data_source_file d0cc01591a2.cif
_cod_data_source_block baowen_1030
_cod_depositor_comments 'Adding full bibliography for 7126672--7126675.cif.'
_cod_original_cell_volume 1405.22(12)
_cod_database_code 7126673
_shelx_shelxl_version_number 2018/3
_shelx_space_group_comment
;
The symmetry employed for this shelxl refinement is uniquely defined
by the following loop, which should always be used as a source of
symmetry information in preference to the above space-group names.
They are only intended as comments.
;
_shelx_estimated_absorpt_t_max 0.991
_shelx_estimated_absorpt_t_min 0.987
_reflns_odcompleteness_completeness 99.64
_reflns_odcompleteness_iscentric 1
_reflns_odcompleteness_theta 26.32
_olex2_refinement_description
;
1. Fixed Uiso
 At 1.2 times of:
  All C(H) groups, All C(H,H) groups
2.a Ternary CH refined with riding coordinates:
 C9(H9)
2.b Secondary CH2 refined with riding coordinates:
 C2(H2a,H2b), C1(H1a,H1b)
2.c Aromatic/amide H refined with riding coordinates:
 C7(H7), C4(H4), C12(H12), C13(H13), C15(H15), C14(H14), C5(H5), C6(H6)
;
_olex2_date_sample_data_collection 2018-10-31
_olex2_submission_special_instructions 'No special instructions were received'

loop_
_space_group_symop_operation_xyz
'x, y, z'
'-x+1/2, y+1/2, -z+1/2'
'-x, -y, -z'
'x-1/2, -y-1/2, z-1/2'

loop_
_atom_site_label
_atom_site_type_symbol
_atom_site_fract_x
_atom_site_fract_y
_atom_site_fract_z
_atom_site_U_iso_or_equiv
_atom_site_adp_type
_atom_site_occupancy
_atom_site_site_symmetry_order
_atom_site_calc_flag
_atom_site_refinement_flags_posn
_atom_site_refinement_flags_adp
_atom_site_refinement_flags_occupancy
_atom_site_disorder_assembly
_atom_site_disorder_group
N1 N 0.8892(2) 0.18291(16) 0.07704(9) 0.0466(4) Uani 1 1 d . . . . .
C16 C 0.6976(2) 0.35437(19) -0.06531(11) 0.0450(5) Uani 1 1 d . . . . .
C9 C 0.8116(2) 0.31041(19) 0.08158(10) 0.0449(5) Uani 1 1 d . . . . .
H9 H 0.889339 0.379671 0.074610 0.054 Uiso 1 1 calc R . . . .
C11 C 0.6696(2) 0.32576(19) 0.01283(11) 0.0455(5) Uani 1 1 d . . . . .
C8 C 1.0442(2) 0.1620(2) 0.12191(10) 0.0447(5) Uani 1 1 d . . . . .
C17 C 0.8584(3) 0.3750(2) -0.07877(11) 0.0492(5) Uani 1 1 d . . . . .
C3 C 1.0729(3) 0.0259(2) 0.13248(11) 0.0521(5) Uani 1 1 d . . . . .
C7 C 1.1613(2) 0.2548(2) 0.15054(11) 0.0526(5) Uani 1 1 d . . . . .
H7 H 1.141204 0.345670 0.144553 0.063 Uiso 1 1 calc R . . . .
C4 C 1.2221(3) -0.0180(3) 0.16857(13) 0.0676(7) Uani 1 1 d . . . . .
H4 H 1.243215 -0.108713 0.174014 0.081 Uiso 1 1 calc R . . . .
N3 N 0.9856(3) 0.39404(19) -0.08954(11) 0.0652(6) Uani 1 1 d . . . . .
C10 C 0.7643(3) 0.3322(2) 0.16223(13) 0.0601(6) Uani 1 1 d . . . . .
C2 C 0.9240(3) -0.0491(2) 0.09669(13) 0.0619(6) Uani 1 1 d . . . . .
H2A H 0.898618 -0.116634 0.133857 0.074 Uiso 1 1 calc R . . . .
H2B H 0.935291 -0.091098 0.045827 0.074 Uiso 1 1 calc R . . . .
C12 C 0.5134(3) 0.3084(2) 0.02355(14) 0.0613(6) Uani 1 1 d . . . . .
H12 H 0.492279 0.289477 0.074984 0.074 Uiso 1 1 calc R . . . .
C1 C 0.7967(3) 0.0596(2) 0.08346(14) 0.0617(6) Uani 1 1 d . . . . .
H1A H 0.720121 0.043947 0.034098 0.074 Uiso 1 1 calc R . . . .
H1B H 0.740111 0.064434 0.128877 0.074 Uiso 1 1 calc R . . . .
C13 C 0.3885(3) 0.3188(3) -0.04095(16) 0.0725(7) Uani 1 1 d . . . . .
H13 H 0.284050 0.306584 -0.032580 0.087 Uiso 1 1 calc R . . . .
C15 C 0.5704(3) 0.3650(2) -0.13035(13) 0.0602(6) Uani 1 1 d . . . . .
H15 H 0.589757 0.384027 -0.182095 0.072 Uiso 1 1 calc R . . . .
C14 C 0.4163(3) 0.3471(2) -0.11749(15) 0.0700(7) Uani 1 1 d . . . . .
H14 H 0.331079 0.354109 -0.160573 0.084 Uiso 1 1 calc R . . . .
C5 C 1.3408(3) 0.0740(3) 0.19678(14) 0.0728(7) Uani 1 1 d . . . . .
H5 H 1.441751 0.044888 0.221365 0.087 Uiso 1 1 calc R . . . .
C6 C 1.3096(3) 0.2078(3) 0.18850(13) 0.0651(7) Uani 1 1 d . . . . .
H6 H 1.389597 0.268434 0.208747 0.078 Uiso 1 1 calc R . . . .
N2 N 0.7321(3) 0.3462(2) 0.22482(12) 0.0919(8) Uani 1 1 d . . . . .

loop_
_atom_site_aniso_label
_atom_site_aniso_U_11
_atom_site_aniso_U_22
_atom_site_aniso_U_33
_atom_site_aniso_U_23
_atom_site_aniso_U_13
_atom_site_aniso_U_12
N1 0.0512(10) 0.0404(9) 0.0471(9) 0.0019(7) 0.0061(8) -0.0031(8)
C16 0.0506(12) 0.0405(11) 0.0432(10) -0.0030(8) 0.0063(9) 0.0025(9)
C9 0.0500(12) 0.0424(11) 0.0419(10) 0.0009(9) 0.0070(9) -0.0012(9)
C11 0.0476(12) 0.0420(11) 0.0460(10) -0.0025(9) 0.0059(9) -0.0008(9)
C8 0.0525(12) 0.0478(12) 0.0356(9) 0.0037(8) 0.0129(9) 0.0030(10)
C17 0.0585(14) 0.0442(12) 0.0442(11) 0.0020(9) 0.0073(10) 0.0016(10)
C3 0.0686(15) 0.0493(12) 0.0410(10) 0.0036(9) 0.0168(10) 0.0083(11)
C7 0.0534(13) 0.0546(13) 0.0497(11) 0.0037(10) 0.0089(9) 0.0005(11)
C4 0.0853(18) 0.0646(16) 0.0551(13) 0.0088(11) 0.0185(13) 0.0248(14)
N3 0.0631(13) 0.0646(13) 0.0706(12) 0.0053(10) 0.0191(10) -0.0046(10)
C10 0.0682(15) 0.0618(15) 0.0482(12) 0.0009(10) 0.0044(11) 0.0111(12)
C2 0.0905(18) 0.0414(13) 0.0561(12) 0.0019(10) 0.0193(12) -0.0013(12)
C12 0.0522(13) 0.0708(16) 0.0623(13) -0.0020(11) 0.0141(11) -0.0055(11)
C1 0.0690(15) 0.0474(13) 0.0691(14) -0.0029(11) 0.0134(12) -0.0141(11)
C13 0.0458(13) 0.0820(19) 0.0877(18) -0.0149(15) 0.0063(13) -0.0036(12)
C15 0.0676(16) 0.0620(15) 0.0469(12) -0.0065(10) -0.0010(11) 0.0094(12)
C14 0.0572(15) 0.0738(17) 0.0694(15) -0.0167(13) -0.0145(12) 0.0099(13)
C5 0.0649(17) 0.097(2) 0.0558(13) 0.0091(14) 0.0091(12) 0.0272(16)
C6 0.0527(14) 0.0895(19) 0.0528(12) 0.0031(12) 0.0086(10) -0.0003(13)
N2 0.110(2) 0.117(2) 0.0496(12) -0.0006(12) 0.0168(12) 0.0315(15)

loop_
_atom_type_symbol
_atom_type_description
_atom_type_scat_dispersion_real
_atom_type_scat_dispersion_imag
_atom_type_scat_source
C C 0.0033 0.0016 'International Tables Vol C Tables 4.2.6.8 and 6.1.1.4'
H H 0.0000 0.0000 'International Tables Vol C Tables 4.2.6.8 and 6.1.1.4'
N N 0.0061 0.0033 'International Tables Vol C Tables 4.2.6.8 and 6.1.1.4'

loop_
_geom_angle_atom_site_label_1
_geom_angle_atom_site_label_2
_geom_angle_atom_site_label_3
_geom_angle
_geom_angle_site_symmetry_1
_geom_angle_site_symmetry_3
_geom_angle_publ_flag
C9 N1 C1 118.89(17) . . ?
C8 N1 C9 119.62(15) . . ?
C8 N1 C1 107.09(16) . . ?
C11 C16 C17 119.92(17) . . ?
C15 C16 C11 120.6(2) . . ?
C15 C16 C17 119.48(18) . . ?
N1 C9 H9 107.4 . . ?
N1 C9 C11 110.93(15) . . ?
N1 C9 C10 112.04(16) . . ?
C11 C9 H9 107.4 . . ?
C10 C9 H9 107.4 . . ?
C10 C9 C11 111.49(17) . . ?
C16 C11 C9 119.05(18) . . ?
C12 C11 C16 118.23(18) . . ?
C12 C11 C9 122.69(18) . . ?
C3 C8 N1 109.82(18) . . ?
C7 C8 N1 128.94(19) . . ?
C7 C8 C3 121.18(19) . . ?
N3 C17 C16 178.7(2) . . ?
C8 C3 C2 108.98(18) . . ?
C4 C3 C8 119.7(2) . . ?
C4 C3 C2 131.3(2) . . ?
C8 C7 H7 121.1 . . ?
C8 C7 C6 117.8(2) . . ?
C6 C7 H7 121.1 . . ?
C3 C4 H4 120.2 . . ?
C3 C4 C5 119.6(2) . . ?
C5 C4 H4 120.2 . . ?
N2 C10 C9 177.8(2) . . ?
C3 C2 H2A 111.2 . . ?
C3 C2 H2B 111.2 . . ?
C3 C2 C1 102.93(17) . . ?
H2A C2 H2B 109.1 . . ?
C1 C2 H2A 111.2 . . ?
C1 C2 H2B 111.2 . . ?
C11 C12 H12 119.6 . . ?
C13 C12 C11 120.9(2) . . ?
C13 C12 H12 119.6 . . ?
N1 C1 C2 103.75(18) . . ?
N1 C1 H1A 111.0 . . ?
N1 C1 H1B 111.0 . . ?
C2 C1 H1A 111.0 . . ?
C2 C1 H1B 111.0 . . ?
H1A C1 H1B 109.0 . . ?
C12 C13 H13 119.6 . . ?
C14 C13 C12 120.7(2) . . ?
C14 C13 H13 119.6 . . ?
C16 C15 H15 120.2 . . ?
C14 C15 C16 119.6(2) . . ?
C14 C15 H15 120.2 . . ?
C13 C14 C15 119.9(2) . . ?
C13 C14 H14 120.0 . . ?
C15 C14 H14 120.0 . . ?
C4 C5 H5 119.9 . . ?
C6 C5 C4 120.1(2) . . ?
C6 C5 H5 119.9 . . ?
C7 C6 H6 119.3 . . ?
C5 C6 C7 121.5(2) . . ?
C5 C6 H6 119.3 . . ?

loop_
_geom_bond_atom_site_label_1
_geom_bond_atom_site_label_2
_geom_bond_distance
_geom_bond_site_symmetry_2
_geom_bond_publ_flag
N1 C9 1.448(2) . ?
N1 C8 1.411(2) . ?
N1 C1 1.480(3) . ?
C16 C11 1.400(3) . ?
C16 C17 1.437(3) . ?
C16 C15 1.395(3) . ?
C9 H9 0.9800 . ?
C9 C11 1.520(3) . ?
C9 C10 1.491(3) . ?
C11 C12 1.381(3) . ?
C8 C3 1.394(3) . ?
C8 C7 1.385(3) . ?
C17 N3 1.143(3) . ?
C3 C4 1.376(3) . ?
C3 C2 1.502(3) . ?
C7 H7 0.9300 . ?
C7 C6 1.390(3) . ?
C4 H4 0.9300 . ?
C4 C5 1.387(4) . ?
C10 N2 1.138(3) . ?
C2 H2A 0.9700 . ?
C2 H2B 0.9700 . ?
C2 C1 1.525(3) . ?
C12 H12 0.9300 . ?
C12 C13 1.378(3) . ?
C1 H1A 0.9700 . ?
C1 H1B 0.9700 . ?
C13 H13 0.9300 . ?
C13 C14 1.373(3) . ?
C15 H15 0.9300 . ?
C15 C14 1.375(3) . ?
C14 H14 0.9300 . ?
C5 H5 0.9300 . ?
C5 C6 1.372(4) . ?
C6 H6 0.9300 . ?

loop_
_geom_torsion_atom_site_label_1
_geom_torsion_atom_site_label_2
_geom_torsion_atom_site_label_3
_geom_torsion_atom_site_label_4
_geom_torsion
_geom_torsion_site_symmetry_1
_geom_torsion_site_symmetry_2
_geom_torsion_site_symmetry_3
_geom_torsion_site_symmetry_4
_geom_torsion_publ_flag
N1 C9 C11 C16 -76.2(2) . . . . ?
N1 C9 C11 C12 101.7(2) . . . . ?
N1 C8 C3 C4 174.39(17) . . . . ?
N1 C8 C3 C2 -3.6(2) . . . . ?
N1 C8 C7 C6 -175.44(18) . . . . ?
C16 C11 C12 C13 0.1(3) . . . . ?
C16 C15 C14 C13 -0.1(4) . . . . ?
C9 N1 C8 C3 158.97(16) . . . . ?
C9 N1 C8 C7 -23.8(3) . . . . ?
C9 N1 C1 C2 -166.87(16) . . . . ?
C9 C11 C12 C13 -177.79(19) . . . . ?
C11 C16 C15 C14 0.0(3) . . . . ?
C11 C12 C13 C14 -0.2(4) . . . . ?
C8 N1 C9 C11 164.30(16) . . . . ?
C8 N1 C9 C10 -70.4(2) . . . . ?
C8 N1 C1 C2 -27.4(2) . . . . ?
C8 C3 C4 C5 2.4(3) . . . . ?
C8 C3 C2 C1 -13.4(2) . . . . ?
C8 C7 C6 C5 0.7(3) . . . . ?
C17 C16 C11 C9 -2.9(3) . . . . ?
C17 C16 C11 C12 179.10(18) . . . . ?
C17 C16 C15 C14 -179.1(2) . . . . ?
C3 C8 C7 C6 1.5(3) . . . . ?
C3 C4 C5 C6 -0.2(3) . . . . ?
C3 C2 C1 N1 24.2(2) . . . . ?
C7 C8 C3 C4 -3.1(3) . . . . ?
C7 C8 C3 C2 178.98(17) . . . . ?
C4 C3 C2 C1 169.0(2) . . . . ?
C4 C5 C6 C7 -1.4(3) . . . . ?
C10 C9 C11 C16 158.20(18) . . . . ?
C10 C9 C11 C12 -23.9(3) . . . . ?
C2 C3 C4 C5 179.8(2) . . . . ?
C12 C13 C14 C15 0.2(4) . . . . ?
C1 N1 C9 C11 -61.3(2) . . . . ?
C1 N1 C9 C10 64.0(2) . . . . ?
C1 N1 C8 C3 19.8(2) . . . . ?
C1 N1 C8 C7 -162.9(2) . . . . ?
C15 C16 C11 C9 177.97(18) . . . . ?
C15 C16 C11 C12 0.0(3) . . . . ?
